data_4101347
loop_
_publ_author_name
'Graham, Peter M'
'Buschhaus, Miriam S A'
'Legzdins, Peter'

_publ_section_title
;
 Intramolecular C-H activation reactions of molybdenacyclobutanes.
;
_journal_issue 28
_journal_name_full 'Journal of the American Chemical Society'
_journal_page_first 9038
_journal_page_last 9039
_journal_paper_doi 10.1021/ja063249a
_journal_volume 128
_journal_year 2006
_chemical_formula_moiety 'C21 H33 Mo N O'
_chemical_formula_sum 'C21 H33 Mo N O'
_chemical_formula_weight 411.42
_chemical_name_common 'Compound 3C'
_chemical_name_systematic
;
 ?
;
_space_group_IT_number 14
_symmetry_cell_setting monoclinic
_symmetry_space_group_name_Hall '-P 2ybc'
_symmetry_space_group_name_H-M 'P 1 21/c 1'
_atom_sites_solution_hydrogens geom
_atom_sites_solution_primary direct
_atom_sites_solution_secondary difmap
_audit_creation_method SHELXL-97
_cell_angle_alpha 90.00
_cell_angle_beta 101.191(7)
_cell_angle_gamma 90.00
_cell_formula_units_Z 4
_cell_length_a 8.9342(11)
_cell_length_b 13.7757(16)
_cell_length_c 16.5414(8)
_cell_measurement_temperature 173(2)
_cell_measurement_theta_max 27.5
_cell_measurement_theta_min 2.8
_cell_volume 1997.1(4)
_computing_cell_refinement 'Crystal Clear - TwinSolve'
_computing_data_collection 'Crystal Clear'
_computing_data_reduction 'Crystal Clear - TwinSolve'
_computing_molecular_graphics 'Ortep-3 for Windows (Farrugia, 1997)'
_computing_structure_refinement 'SHELXL-97 (Sheldrick, 1997)'
_computing_structure_solution 'SHELXS-97 (Sheldrick, 1997)'
_diffrn_ambient_temperature 173(2)
_diffrn_measured_fraction_theta_full 0.905
_diffrn_measured_fraction_theta_max 0.905
_diffrn_radiation_monochromator graphite
_diffrn_radiation_source 'fine-focus sealed tube'
_diffrn_radiation_type MoK\a
_diffrn_radiation_wavelength 0.71073
_diffrn_reflns_av_R_equivalents 0.0201
_diffrn_reflns_av_sigmaI/netI 0.0245
_diffrn_reflns_limit_h_max 11
_diffrn_reflns_limit_h_min 0
_diffrn_reflns_limit_k_max 16
_diffrn_reflns_limit_k_min -14
_diffrn_reflns_limit_l_max 19
_diffrn_reflns_limit_l_min -19
_diffrn_reflns_number 7285
_diffrn_reflns_theta_full 27.50
_diffrn_reflns_theta_max 27.50
_diffrn_reflns_theta_min 2.75
_exptl_absorpt_coefficient_mu 0.664
_exptl_absorpt_correction_T_max 0.847
_exptl_absorpt_correction_T_min 0.703
_exptl_absorpt_correction_type multi-scan
_exptl_crystal_colour yellow
_exptl_crystal_density_diffrn 1.368
_exptl_crystal_density_method 'not measured'
_exptl_crystal_description irregular
_exptl_crystal_F_000 864
_exptl_crystal_size_max 0.5
_exptl_crystal_size_mid 0.5
_exptl_crystal_size_min 0.25
_refine_diff_density_max 0.440
_refine_diff_density_min -0.445
_refine_diff_density_rms 0.065
_refine_ls_extinction_method none
_refine_ls_goodness_of_fit_ref 1.069
_refine_ls_hydrogen_treatment mixed
_refine_ls_matrix_type full
_refine_ls_number_parameters 322
_refine_ls_number_reflns 4157
_refine_ls_number_restraints 23
_refine_ls_restrained_S_all 1.066
_refine_ls_R_factor_all 0.0416
_refine_ls_R_factor_gt 0.0291
_refine_ls_shift/su_max 0.001
_refine_ls_shift/su_mean 0.000
_refine_ls_structure_factor_coef Fsqd
_refine_ls_weighting_details 'calc w=1/[\s^2^(Fo^2^)+(0.0327P)^2^+1.8219P] where P=(Fo^2^+2Fc^2^)/3'
_refine_ls_weighting_scheme calc
_refine_ls_wR_factor_gt 0.0667
_refine_ls_wR_factor_ref 0.0713
_reflns_number_gt 3376
_reflns_number_total 4157
_reflns_threshold_expression >2sigma(I)
_cod_data_source_file ja063249asi20060509_055306.cif
_cod_data_source_block pl311
_cod_depositor_comments
;
The following automatic conversions were performed:
'_symmetry_cell_setting' value 'Monoclinic' changed to 'monoclinic'
according to '/home/saulius/struct/CIF-dictionaries/cif_core.dic'
dictionary named 'cif_core.dic' version 2.4.1 from
2010-06-29.

'_exptl_absorpt_correction_type' value 'Multi-scan' changed
to 'multi-scan' according to
'/home/saulius/struct/CIF-dictionaries/cif_core.dic' dictionary named
'cif_core.dic' version 2.4.1 from 2010-06-29.

Automatic conversion script
Id: cif_fix_enum 1527 2010-12-29 10:47:43Z saulius 
;
_cod_original_sg_symbol_H-M 'P 21/c'
_cod_database_code 4101347

loop_
_symmetry_equiv_pos_as_xyz
'x, y, z'
'-x, y+1/2, -z+1/2'
'-x, -y, -z'
'x, -y-1/2, z-1/2'

loop_
_atom_site_label
_atom_site_type_symbol
_atom_site_fract_x
_atom_site_fract_y
_atom_site_fract_z
_atom_site_U_iso_or_equiv
_atom_site_adp_type
_atom_site_occupancy
_atom_site_symmetry_multiplicity
_atom_site_calc_flag
_atom_site_refinement_flags
_atom_site_disorder_assembly
_atom_site_disorder_group
Mo1 Mo 0.58344(2) 0.378429(14) 0.285339(11) 0.01701(7) Uani 1 1 d . A .
C16 C 0.8215(3) 0.45850(18) 0.31370(17) 0.0262(6) Uani 1 1 d . A .
C12 C 0.8012(3) 0.4256(2) 0.23116(17) 0.0348(7) Uani 1 1 d . . .
C15 C 0.8291(2) 0.37623(17) 0.36635(14) 0.0201(4) Uani 1 1 d . A .
C14 C 0.8174(3) 0.29244(19) 0.31538(18) 0.0310(6) Uani 1 1 d . . .
C20 C 0.8652(3) 0.3770(2) 0.45865(15) 0.0304(6) Uani 1 1 d . . .
H20A H 0.8126 0.3229 0.4797 0.046 Uiso 1 1 calc R A .
H20B H 0.8311 0.4385 0.4788 0.046 Uiso 1 1 calc R . .
H20C H 0.9756 0.3701 0.4778 0.046 Uiso 1 1 calc R . .
C13 C 0.7984(3) 0.3227(3) 0.23227(18) 0.0414(8) Uani 1 1 d . A .
C18 C 0.7956(5) 0.2559(4) 0.1598(2) 0.093(2) Uani 1 1 d . . .
H18A H 0.9002 0.2375 0.1565 0.140 Uiso 1 1 calc R A .
H18B H 0.7480 0.2893 0.1090 0.140 Uiso 1 1 calc R . .
H18C H 0.7368 0.1975 0.1668 0.140 Uiso 1 1 calc R . .
C21 C 0.8411(4) 0.5621(2) 0.3419(2) 0.0581(11) Uani 1 1 d . . .
H21A H 0.9489 0.5803 0.3490 0.087 Uiso 1 1 calc R A .
H21B H 0.8073 0.5692 0.3945 0.087 Uiso 1 1 calc R . .
H21C H 0.7800 0.6044 0.3006 0.087 Uiso 1 1 calc R . .
C19 C 0.8327(5) 0.1897(2) 0.3461(3) 0.0675(13) Uani 1 1 d . A .
H19A H 0.7768 0.1463 0.3039 0.101 Uiso 1 1 calc R . .
H19B H 0.7907 0.1844 0.3965 0.101 Uiso 1 1 calc R . .
H19C H 0.9408 0.1713 0.3581 0.101 Uiso 1 1 calc R . .
C17 C 0.7993(4) 0.4908(4) 0.1581(2) 0.0788(16) Uani 1 1 d . A .
H17A H 0.7349 0.5474 0.1622 0.118 Uiso 1 1 calc R . .
H17B H 0.7584 0.4551 0.1073 0.118 Uiso 1 1 calc R . .
H17C H 0.9035 0.5123 0.1569 0.118 Uiso 1 1 calc R . .
N1 N 0.4722(10) 0.2671(6) 0.3059(5) 0.020(3) Uiso 0.499(2) 1 d PD A 1
O1 O 0.4098(5) 0.1931(3) 0.3198(2) 0.0334(10) Uani 0.499(2) 1 d PD A 1
C1 C 0.3587(5) 0.4528(3) 0.2480(3) 0.0182(10) Uani 0.499(2) 1 d PD A 1
C2 C 0.4662(8) 0.5059(6) 0.3090(4) 0.0186(18) Uiso 0.499(2) 1 d PD A 1
C3 C 0.5039(5) 0.4653(3) 0.3882(3) 0.0226(11) Uani 0.499(2) 1 d PD A 1
C4 C 0.3764(6) 0.4185(5) 0.4235(3) 0.0270(12) Uani 0.499(2) 1 d PD A 1
H4A H 0.3748 0.4462 0.4786 0.032 Uiso 0.499(2) 1 calc PR A 1
H4B H 0.3948 0.3478 0.4299 0.032 Uiso 0.499(2) 1 calc PR A 1
C5 C 0.2224(6) 0.4365(4) 0.3660(3) 0.0314(13) Uani 0.499(2) 1 d PD A 1
H5A H 0.1433 0.3975 0.3856 0.038 Uiso 0.499(2) 1 calc PR A 1
H5B H 0.1950 0.5058 0.3696 0.038 Uiso 0.499(2) 1 calc PR A 1
C6 C 0.2204(6) 0.4115(5) 0.2764(3) 0.0233(12) Uani 0.499(2) 1 d PD A 1
H6A H 0.2190 0.3401 0.2698 0.028 Uiso 0.499(2) 1 calc PR A 1
H6B H 0.1265 0.4379 0.2417 0.028 Uiso 0.499(2) 1 calc PR A 1
C7 C 0.4099(5) 0.4326(3) 0.1733(3) 0.0150(9) Uani 0.499(2) 1 d PD A 1
H7 H 0.4503 0.4945 0.1542 0.018 Uiso 0.499(2) 1 calc PR A 1
C8 C 0.3173(6) 0.3817(4) 0.0975(3) 0.0146(13) Uiso 0.499(2) 1 d PD A 1
C9 C 0.2700(7) 0.2784(3) 0.1136(3) 0.0292(12) Uani 0.499(2) 1 d PD A 1
H9A H 0.3611 0.2396 0.1347 0.044 Uiso 0.499(2) 1 calc PR A 1
H9B H 0.2149 0.2499 0.0621 0.044 Uiso 0.499(2) 1 calc PR A 1
H9C H 0.2037 0.2794 0.1543 0.044 Uiso 0.499(2) 1 calc PR A 1
C10 C 0.1781(6) 0.4428(4) 0.0598(3) 0.0324(13) Uani 0.499(2) 1 d PD A 1
H10A H 0.1231 0.4110 0.0097 0.049 Uiso 0.499(2) 1 calc PR A 1
H10B H 0.2117 0.5073 0.0458 0.049 Uiso 0.499(2) 1 calc PR A 1
H10C H 0.1105 0.4492 0.0995 0.049 Uiso 0.499(2) 1 calc PR A 1
C11 C 0.4178(8) 0.3734(5) 0.0334(4) 0.0271(16) Uiso 0.499(2) 1 d PD A 1
H11A H 0.5092 0.3356 0.0561 0.041 Uiso 0.499(2) 1 calc PR A 1
H11B H 0.4479 0.4384 0.0186 0.041 Uiso 0.499(2) 1 calc PR A 1
H11C H 0.3611 0.3409 -0.0158 0.041 Uiso 0.499(2) 1 calc PR A 1
N2 N 0.4797(6) 0.4936(4) 0.2943(4) 0.0170(15) Uiso 0.501(2) 1 d PD A 2
O2 O 0.4235(5) 0.5704(3) 0.3084(3) 0.0350(10) Uani 0.501(2) 1 d PD A 2
C22 C 0.3561(5) 0.3090(3) 0.2428(3) 0.0191(10) Uani 0.501(2) 1 d PD A 2
C23 C 0.4564(12) 0.2599(8) 0.3090(6) 0.019(3) Uiso 0.501(2) 1 d PD A 2
C24 C 0.4916(5) 0.3070(3) 0.3862(3) 0.0216(10) Uani 0.501(2) 1 d PD A 2
C25 C 0.3645(6) 0.3638(5) 0.4145(3) 0.0263(12) Uani 0.501(2) 1 d PD A 2
H25A H 0.3882 0.4341 0.4155 0.032 Uiso 0.501(2) 1 calc PR A 2
H25B H 0.3571 0.3437 0.4711 0.032 Uiso 0.501(2) 1 calc PR A 2
C26 C 0.2119(6) 0.3450(4) 0.3558(4) 0.0349(13) Uani 0.501(2) 1 d PD A 2
H26A H 0.1786 0.2778 0.3641 0.042 Uiso 0.501(2) 1 calc PR A 2
H26B H 0.1340 0.3896 0.3701 0.042 Uiso 0.501(2) 1 calc PR A 2
C27 C 0.2191(6) 0.3587(5) 0.2657(4) 0.0270(13) Uani 0.501(2) 1 d PD A 2
H27A H 0.1249 0.3324 0.2312 0.032 Uiso 0.501(2) 1 calc PR A 2
H27B H 0.2236 0.4290 0.2538 0.032 Uiso 0.501(2) 1 calc PR A 2
C28 C 0.4170(6) 0.3180(3) 0.1701(3) 0.0200(10) Uani 0.501(2) 1 d PD A 2
H28 H 0.4554 0.2526 0.1575 0.024 Uiso 0.501(2) 1 calc PR A 2
C29 C 0.3408(7) 0.3646(5) 0.0881(4) 0.0217(16) Uiso 0.501(2) 1 d PD A 2
C30 C 0.2954(7) 0.4708(4) 0.0961(4) 0.0346(14) Uani 0.501(2) 1 d PD A 2
H30A H 0.3842 0.5078 0.1241 0.052 Uiso 0.501(2) 1 calc PR A 2
H30B H 0.2141 0.4746 0.1282 0.052 Uiso 0.501(2) 1 calc PR A 2
H30C H 0.2587 0.4981 0.0411 0.052 Uiso 0.501(2) 1 calc PR A 2
C31 C 0.1961(7) 0.3047(5) 0.0512(4) 0.0455(17) Uani 0.501(2) 1 d PD A 2
H31A H 0.1263 0.3041 0.0902 0.068 Uiso 0.501(2) 1 calc PR A 2
H31B H 0.2257 0.2380 0.0410 0.068 Uiso 0.501(2) 1 calc PR A 2
H31C H 0.1451 0.3342 -0.0008 0.068 Uiso 0.501(2) 1 calc PR A 2
C32 C 0.4514(8) 0.3607(5) 0.0298(4) 0.0282(17) Uiso 0.501(2) 1 d PD A 2
H32A H 0.4016 0.3854 -0.0243 0.042 Uiso 0.501(2) 1 calc PR A 2
H32B H 0.4837 0.2934 0.0243 0.042 Uiso 0.501(2) 1 calc PR A 2
H32C H 0.5408 0.4007 0.0515 0.042 Uiso 0.501(2) 1 calc PR A 2
H2 H 0.505(6) 0.543(4) 0.297(3) 0.008(12) Uiso 0.499(2) 1 d P A 1
H3 H 0.590(7) 0.497(4) 0.429(3) 0.026(14) Uiso 0.499(2) 1 d P A 1
H23 H 0.499(6) 0.215(4) 0.299(3) 0.006(11) Uiso 0.501(2) 1 d P A 2
H24 H 0.575(5) 0.279(3) 0.428(3) 0.004(10) Uiso 0.501(2) 1 d P A 2

loop_
_atom_site_aniso_label
_atom_site_aniso_U_11
_atom_site_aniso_U_22
_atom_site_aniso_U_33
_atom_site_aniso_U_23
_atom_site_aniso_U_13
_atom_site_aniso_U_12
Mo1 0.01154(10) 0.02395(11) 0.01505(11) -0.00361(8) 0.00138(7) 0.00131(8)
C16 0.0145(12) 0.0312(13) 0.0300(14) 0.0078(10) -0.0027(10) -0.0086(9)
C12 0.0100(12) 0.071(2) 0.0237(15) 0.0096(13) 0.0052(11) -0.0056(12)
C15 0.0102(9) 0.0281(12) 0.0210(11) 0.0015(10) 0.0004(8) -0.0002(9)
C14 0.0198(13) 0.0312(14) 0.0375(16) -0.0080(11) -0.0054(11) 0.0123(10)
C20 0.0250(12) 0.0436(15) 0.0202(12) 0.0030(11) -0.0015(10) 0.0001(12)
C13 0.0245(15) 0.070(2) 0.0270(16) -0.0171(14) -0.0009(12) 0.0246(14)
C18 0.067(3) 0.154(5) 0.051(3) -0.058(3) -0.011(2) 0.071(3)
C21 0.057(2) 0.0318(16) 0.068(2) 0.0151(15) -0.0309(19) -0.0265(15)
C19 0.062(2) 0.0304(16) 0.089(3) -0.0127(17) -0.037(2) 0.0222(16)
C17 0.0279(18) 0.170(5) 0.037(2) 0.047(3) 0.0009(15) -0.030(2)
O1 0.040(2) 0.024(2) 0.037(2) 0.0069(15) 0.0097(18) -0.0152(17)
C1 0.019(2) 0.017(2) 0.019(2) 0.0005(17) 0.0034(19) 0.0061(17)
C3 0.021(3) 0.028(3) 0.020(3) -0.0062(19) 0.005(2) 0.0042(19)
C4 0.023(3) 0.041(4) 0.019(3) 0.001(3) 0.011(2) 0.004(3)
C5 0.022(3) 0.049(3) 0.027(3) 0.002(2) 0.014(2) 0.006(2)
C6 0.014(3) 0.030(3) 0.026(3) 0.003(3) 0.005(2) 0.003(2)
C7 0.018(2) 0.014(2) 0.012(2) 0.0009(16) -0.0005(17) 0.0016(16)
C9 0.036(3) 0.023(2) 0.029(3) -0.005(2) 0.008(2) -0.011(2)
C10 0.029(3) 0.039(3) 0.024(3) -0.006(2) -0.009(2) 0.013(2)
O2 0.039(2) 0.018(2) 0.048(3) -0.0018(16) 0.0083(19) 0.0131(16)
C22 0.011(2) 0.018(2) 0.026(3) -0.0010(17) -0.0030(19) -0.0090(16)
C24 0.020(2) 0.023(2) 0.021(3) 0.0080(18) 0.004(2) -0.0041(18)
C25 0.026(3) 0.030(3) 0.026(3) 0.004(2) 0.013(2) -0.001(2)
C26 0.026(3) 0.039(3) 0.044(3) 0.006(3) 0.017(2) -0.001(2)
C27 0.015(3) 0.029(3) 0.036(3) 0.005(3) 0.004(2) -0.001(2)
C28 0.024(3) 0.011(2) 0.023(3) -0.0027(17) -0.001(2) -0.0019(17)
C30 0.044(4) 0.028(3) 0.028(3) 0.010(2) -0.002(3) 0.009(2)
C31 0.043(4) 0.046(4) 0.035(3) 0.009(3) -0.020(3) -0.016(3)

loop_
_atom_type_symbol
_atom_type_description
_atom_type_scat_dispersion_real
_atom_type_scat_dispersion_imag
_atom_type_scat_source
C C 0.0033 0.0016 'International Tables Vol C Tables 4.2.6.8 and 6.1.1.4'
H H 0.0000 0.0000 'International Tables Vol C Tables 4.2.6.8 and 6.1.1.4'
N N 0.0061 0.0033 'International Tables Vol C Tables 4.2.6.8 and 6.1.1.4'
O O 0.0106 0.0060 'International Tables Vol C Tables 4.2.6.8 and 6.1.1.4'
Mo Mo -1.6832 0.6857 'International Tables Vol C Tables 4.2.6.8 and 6.1.1.4'

loop_
_geom_angle_atom_site_label_1
_geom_angle_atom_site_label_2
_geom_angle_atom_site_label_3
_geom_angle
N2 Mo1 N1 113.0(3)
N2 Mo1 C23 111.0(3)
N1 Mo1 C23 2.0(5)
N2 Mo1 C2 6.1(3)
N1 Mo1 C2 110.0(3)
C23 Mo1 C2 108.1(3)
N2 Mo1 C24 93.2(2)
N1 Mo1 C24 39.2(3)
C23 Mo1 C24 38.2(3)
C2 Mo1 C24 87.7(2)
N2 Mo1 C22 87.4(2)
N1 Mo1 C22 39.8(3)
C23 Mo1 C22 38.9(3)
C2 Mo1 C22 87.8(2)
C24 Mo1 C22 66.51(17)
N2 Mo1 C1 36.3(2)
N1 Mo1 C1 86.9(3)
C23 Mo1 C1 85.3(3)
C2 Mo1 C1 38.8(2)
C24 Mo1 C1 88.15(17)
C22 Mo1 C1 52.77(16)
N2 Mo1 C7 61.2(2)
N1 Mo1 C7 96.5(3)
C23 Mo1 C7 95.8(3)
C2 Mo1 C7 66.4(2)
C24 Mo1 C7 117.33(17)
C22 Mo1 C7 56.98(16)
C1 Mo1 C7 36.68(16)
N2 Mo1 C3 42.8(2)
N1 Mo1 C3 92.3(3)
C23 Mo1 C3 90.6(3)
C2 Mo1 C3 36.7(2)
C24 Mo1 C3 57.63(18)
C22 Mo1 C3 93.61(18)
C1 Mo1 C3 64.87(16)
C7 Mo1 C3 99.81(16)
N2 Mo1 C28 97.0(2)
N1 Mo1 C28 65.4(3)
C23 Mo1 C28 65.6(3)
C2 Mo1 C28 100.8(2)
C24 Mo1 C28 100.67(17)
C22 Mo1 C28 36.13(18)
C1 Mo1 C28 62.70(17)
C7 Mo1 C28 39.96(14)
C3 Mo1 C28 123.38(17)
N2 Mo1 C15 113.10(17)
N1 Mo1 C15 110.7(3)
C23 Mo1 C15 111.7(3)
C2 Mo1 C15 110.31(18)
C24 Mo1 C15 90.35(14)
C22 Mo1 C15 150.49(13)
C1 Mo1 C15 149.09(13)
C7 Mo1 C15 151.31(13)
C3 Mo1 C15 88.48(13)
C28 Mo1 C15 147.37(13)
N2 Mo1 C16 91.67(18)
N1 Mo1 C16 145.7(3)
C23 Mo1 C16 146.9(3)
C2 Mo1 C16 91.98(19)
C24 Mo1 C16 120.43(14)
C22 Mo1 C16 173.05(14)
C1 Mo1 C16 124.60(13)
C7 Mo1 C16 116.68(13)
C3 Mo1 C16 90.34(14)
C28 Mo1 C16 137.42(14)
C15 Mo1 C16 35.24(8)
C12 C16 C15 108.5(2)
C12 C16 C21 126.1(3)
C15 C16 C21 125.3(3)
C12 C16 Mo1 73.57(14)
C15 C16 Mo1 71.55(13)
C21 C16 Mo1 123.5(2)
C16 C12 C13 107.8(3)
C16 C12 C17 124.3(3)
C13 C12 C17 127.6(4)
C16 C12 Mo1 71.70(14)
C13 C12 Mo1 72.84(18)
C17 C12 Mo1 125.6(2)
C14 C15 C16 107.1(2)
C14 C15 C20 125.9(2)
C16 C15 C20 126.4(2)
C14 C15 Mo1 73.62(13)
C16 C15 Mo1 73.21(13)
C20 C15 Mo1 125.21(16)
C13 C14 C15 108.6(2)
C13 C14 C19 126.3(3)
C15 C14 C19 125.0(3)
C13 C14 Mo1 73.42(15)
C15 C14 Mo1 71.25(13)
C19 C14 Mo1 124.1(2)
C14 C13 C12 107.9(3)
C14 C13 C18 125.0(4)
C12 C13 C18 126.7(4)
C14 C13 Mo1 71.98(16)
C12 C13 Mo1 72.57(16)
C18 C13 Mo1 126.7(3)
O1 N1 Mo1 176.0(7)
C7 C1 C2 114.9(5)
C7 C1 C6 127.8(4)
C2 C1 C6 116.3(5)
C7 C1 Mo1 74.2(3)
C2 C1 Mo1 66.4(4)
C6 C1 Mo1 119.1(3)
C3 C2 C1 117.0(6)
C3 C2 Mo1 78.7(4)
C1 C2 Mo1 74.8(4)
C2 C3 C4 117.8(5)
C2 C3 Mo1 64.6(4)
C4 C3 Mo1 115.2(4)
C3 C4 C5 110.0(4)
C6 C5 C4 114.0(4)
C1 C6 C5 111.2(5)
C1 C7 C8 125.8(4)
C1 C7 Mo1 69.1(2)
C8 C7 Mo1 133.1(3)
C9 C8 C11 105.8(5)
C9 C8 C10 110.8(4)
C11 C8 C10 107.4(5)
C9 C8 C7 114.2(4)
C11 C8 C7 107.8(4)
C10 C8 C7 110.4(4)
O2 N2 Mo1 172.7(5)
C28 C22 C23 113.6(6)
C28 C22 C27 129.4(4)
C23 C22 C27 115.9(6)
C28 C22 Mo1 75.8(3)
C23 C22 Mo1 64.4(5)
C27 C22 Mo1 117.2(3)
C24 C23 C22 117.9(7)
C24 C23 Mo1 77.0(5)
C22 C23 Mo1 76.7(5)
C23 C24 C25 117.7(6)
C23 C24 Mo1 64.9(5)
C25 C24 Mo1 114.1(3)
C24 C25 C26 110.0(5)
C27 C26 C25 113.5(4)
C22 C27 C26 112.4(4)
C22 C28 C29 127.5(5)
C22 C28 Mo1 68.1(2)
C29 C28 Mo1 132.5(3)
C32 C29 C30 107.8(5)
C32 C29 C28 108.4(5)
C30 C29 C28 113.7(5)
C32 C29 C31 109.2(5)
C30 C29 C31 109.1(5)
C28 C29 C31 108.5(4)

loop_
_geom_bond_atom_site_label_1
_geom_bond_atom_site_label_2
_geom_bond_distance
Mo1 N2 1.858(5)
Mo1 N1 1.895(8)
Mo1 C23 2.068(12)
Mo1 C2 2.120(8)
Mo1 C24 2.226(5)
Mo1 C22 2.232(4)
Mo1 C1 2.232(4)
Mo1 C7 2.298(4)
Mo1 C3 2.302(5)
Mo1 C28 2.332(4)
Mo1 C15 2.339(2)
Mo1 C16 2.361(2)
C16 C12 1.416(4)
C16 C15 1.423(3)
C16 C21 1.501(4)
C12 C13 1.419(5)
C12 C17 1.503(4)
C15 C14 1.421(3)
C15 C20 1.498(3)
C14 C13 1.415(4)
C14 C19 1.501(4)
C13 C18 1.507(4)
N1 O1 1.204(8)
C1 C7 1.427(6)
C1 C2 1.449(8)
C1 C6 1.516(7)
C2 C3 1.403(8)
C3 C4 1.521(7)
C4 C5 1.533(7)
C5 C6 1.518(7)
C7 C8 1.531(6)
C8 C9 1.522(7)
C8 C11 1.522(8)
C8 C10 1.531(7)
N2 O2 1.212(6)
C22 C28 1.418(7)
C22 C23 1.441(10)
C22 C27 1.514(7)
C23 C24 1.412(10)
C24 C25 1.526(7)
C25 C26 1.535(7)
C26 C27 1.516(8)
C28 C29 1.536(7)
C29 C32 1.510(8)
C29 C30 1.532(8)
C29 C31 1.555(7)

loop_
_geom_torsion_atom_site_label_1
_geom_torsion_atom_site_label_2
_geom_torsion_atom_site_label_3
_geom_torsion_atom_site_label_4
_geom_torsion
N2 Mo1 C16 C12 -113.7(2)
N1 Mo1 C16 C12 108.9(5)
C23 Mo1 C16 C12 111.8(5)
C2 Mo1 C16 C12 -119.9(2)
C24 Mo1 C16 C12 151.6(2)
C22 Mo1 C16 C12 -31.9(12)
C1 Mo1 C16 C12 -97.3(2)
C7 Mo1 C16 C12 -55.4(2)
C3 Mo1 C16 C12 -156.5(2)
C28 Mo1 C16 C12 -11.5(3)
C15 Mo1 C16 C12 116.6(2)
N2 Mo1 C16 C15 129.7(2)
N1 Mo1 C16 C15 -7.7(5)
C23 Mo1 C16 C15 -4.8(5)
C2 Mo1 C16 C15 123.6(2)
C24 Mo1 C16 C15 35.0(2)
C22 Mo1 C16 C15 -148.4(11)
C1 Mo1 C16 C15 146.09(19)
C7 Mo1 C16 C15 -171.95(17)
C3 Mo1 C16 C15 86.88(19)
C28 Mo1 C16 C15 -128.1(2)
N2 Mo1 C16 C21 9.1(3)
N1 Mo1 C16 C21 -128.4(5)
C23 Mo1 C16 C21 -125.5(5)
C2 Mo1 C16 C21 2.9(3)
C24 Mo1 C16 C21 -85.6(3)
C22 Mo1 C16 C21 90.9(11)
C1 Mo1 C16 C21 25.4(3)
C7 Mo1 C16 C21 67.4(3)
C3 Mo1 C16 C21 -33.8(3)
C28 Mo1 C16 C21 111.3(3)
C15 Mo1 C16 C21 -120.7(3)
C15 C16 C12 C13 -0.9(3)
C21 C16 C12 C13 175.8(3)
Mo1 C16 C12 C13 -64.4(2)
C15 C16 C12 C17 -175.4(3)
C21 C16 C12 C17 1.3(5)
Mo1 C16 C12 C17 121.2(3)
C15 C16 C12 Mo1 63.46(17)
C21 C16 C12 Mo1 -119.8(3)
N2 Mo1 C12 C16 71.1(2)
N1 Mo1 C12 C16 -121.1(4)
C23 Mo1 C12 C16 -121.4(4)
C2 Mo1 C12 C16 65.8(2)
C24 Mo1 C12 C16 -50.8(3)
C22 Mo1 C12 C16 174.4(2)
C1 Mo1 C12 C16 106.2(2)
C7 Mo1 C12 C16 132.47(18)
C3 Mo1 C12 C16 27.9(2)
C28 Mo1 C12 C16 172.04(18)
C15 Mo1 C12 C16 -37.30(15)
N2 Mo1 C12 C13 -172.8(2)
N1 Mo1 C12 C13 -5.0(5)
C23 Mo1 C12 C13 -5.4(5)
C2 Mo1 C12 C13 -178.1(2)
C24 Mo1 C12 C13 65.3(3)
C22 Mo1 C12 C13 -69.5(3)
C1 Mo1 C12 C13 -137.7(2)
C7 Mo1 C12 C13 -111.4(2)
C3 Mo1 C12 C13 144.0(2)
C28 Mo1 C12 C13 -71.9(2)
C15 Mo1 C12 C13 78.78(18)
C16 Mo1 C12 C13 116.1(2)
N2 Mo1 C12 C17 -48.5(4)
N1 Mo1 C12 C17 119.3(5)
C23 Mo1 C12 C17 119.0(5)
C2 Mo1 C12 C17 -53.8(4)
C24 Mo1 C12 C17 -170.4(4)
C22 Mo1 C12 C17 54.8(4)
C1 Mo1 C12 C17 -13.4(4)
C7 Mo1 C12 C17 12.9(4)
C3 Mo1 C12 C17 -91.7(4)
C28 Mo1 C12 C17 52.4(4)
C15 Mo1 C12 C17 -156.9(4)
C16 Mo1 C12 C17 -119.6(4)
C12 C16 C15 C14 1.6(3)
C21 C16 C15 C14 -175.2(3)
Mo1 C16 C15 C14 66.34(16)
C12 C16 C15 C20 173.5(2)
C21 C16 C15 C20 -3.2(4)
Mo1 C16 C15 C20 -121.7(2)
C12 C16 C15 Mo1 -64.77(17)
C21 C16 C15 Mo1 118.5(3)
N2 Mo1 C15 C14 -170.9(3)
N1 Mo1 C15 C14 61.2(3)
C23 Mo1 C15 C14 63.0(3)
C2 Mo1 C15 C14 -176.8(2)
C24 Mo1 C15 C14 95.5(2)
C22 Mo1 C15 C14 58.5(3)
C1 Mo1 C15 C14 -177.5(3)
C7 Mo1 C15 C14 -99.1(3)
C3 Mo1 C15 C14 153.1(2)
C28 Mo1 C15 C14 -15.2(3)
C16 Mo1 C15 C14 -114.2(2)
N2 Mo1 C15 C16 -56.7(3)
N1 Mo1 C15 C16 175.4(3)
C23 Mo1 C15 C16 177.2(3)
C2 Mo1 C15 C16 -62.6(3)
C24 Mo1 C15 C16 -150.35(19)
C22 Mo1 C15 C16 172.6(3)
C1 Mo1 C15 C16 -63.4(3)
C7 Mo1 C15 C16 15.1(3)
C3 Mo1 C15 C16 -92.74(19)
C28 Mo1 C15 C16 99.0(3)
N2 Mo1 C15 C20 66.4(3)
N1 Mo1 C15 C20 -61.5(4)
C23 Mo1 C15 C20 -59.7(4)
C2 Mo1 C15 C20 60.5(3)
C24 Mo1 C15 C20 -27.3(2)
C22 Mo1 C15 C20 -64.3(4)
C1 Mo1 C15 C20 59.7(4)
C7 Mo1 C15 C20 138.2(3)
C3 Mo1 C15 C20 30.3(2)
C28 Mo1 C15 C20 -137.9(3)
C16 Mo1 C15 C20 123.1(3)
C16 C15 C14 C13 -1.7(3)
C20 C15 C14 C13 -173.6(2)
Mo1 C15 C14 C13 64.41(19)
C16 C15 C14 C19 174.9(3)
C20 C15 C14 C19 2.9(4)
Mo1 C15 C14 C19 -119.1(3)
C16 C15 C14 Mo1 -66.07(16)
C20 C15 C14 Mo1 121.9(2)
N2 Mo1 C14 C13 -101.1(4)
N1 Mo1 C14 C13 118.2(3)
C23 Mo1 C14 C13 119.2(3)
C2 Mo1 C14 C13 -111.5(4)
C24 Mo1 C14 C13 157.4(2)
C22 Mo1 C14 C13 93.7(2)
C1 Mo1 C14 C13 46.4(18)
C7 Mo1 C14 C13 16.2(3)
C3 Mo1 C14 C13 -148.2(2)
C28 Mo1 C14 C13 54.3(2)
C15 Mo1 C14 C13 -116.9(3)
C16 Mo1 C14 C13 -78.4(2)
N2 Mo1 C14 C15 15.8(4)
N1 Mo1 C14 C15 -124.9(3)
C23 Mo1 C14 C15 -123.9(3)
C2 Mo1 C14 C15 5.3(4)
C24 Mo1 C14 C15 -85.71(19)
C22 Mo1 C14 C15 -149.46(19)
C1 Mo1 C14 C15 163.3(17)
C7 Mo1 C14 C15 133.1(2)
C3 Mo1 C14 C15 -31.3(2)
C28 Mo1 C14 C15 171.18(18)
C16 Mo1 C14 C15 38.45(14)
N2 Mo1 C14 C19 135.8(4)
N1 Mo1 C14 C19 -4.8(4)
C23 Mo1 C14 C19 -3.9(4)
C2 Mo1 C14 C19 125.4(4)
C24 Mo1 C14 C19 34.4(3)
C22 Mo1 C14 C19 -29.4(3)
C1 Mo1 C14 C19 -76.6(18)
C7 Mo1 C14 C19 -106.8(3)
C3 Mo1 C14 C19 88.8(3)
C28 Mo1 C14 C19 -68.7(3)
C15 Mo1 C14 C19 120.1(3)
C16 Mo1 C14 C19 158.5(3)
C15 C14 C13 C12 1.1(3)
C19 C14 C13 C12 -175.3(3)
Mo1 C14 C13 C12 64.1(2)
C15 C14 C13 C18 174.3(3)
C19 C14 C13 C18 -2.2(5)
Mo1 C14 C13 C18 -122.7(4)
C15 C14 C13 Mo1 -63.01(18)
C19 C14 C13 Mo1 120.5(3)
C16 C12 C13 C14 -0.1(3)
C17 C12 C13 C14 174.1(3)
Mo1 C12 C13 C14 -63.7(2)
C16 C12 C13 C18 -173.2(3)
C17 C12 C13 C18 1.1(6)
Mo1 C12 C13 C18 123.2(3)
C16 C12 C13 Mo1 63.61(19)
C17 C12 C13 Mo1 -122.1(3)
N2 Mo1 C13 C14 126.7(3)
N1 Mo1 C13 C14 -67.1(3)
C23 Mo1 C13 C14 -67.2(3)
C2 Mo1 C13 C14 119.2(3)
C24 Mo1 C13 C14 -27.9(3)
C22 Mo1 C13 C14 -108.5(2)
C1 Mo1 C13 C14 -174.8(2)
C7 Mo1 C13 C14 -169.16(19)
C3 Mo1 C13 C14 54.3(3)
C28 Mo1 C13 C14 -131.6(2)
C15 Mo1 C13 C14 37.11(16)
C16 Mo1 C13 C14 78.94(18)
N2 Mo1 C13 C12 10.6(3)
N1 Mo1 C13 C12 176.7(3)
C23 Mo1 C13 C12 176.6(3)
C2 Mo1 C13 C12 3.0(4)
C24 Mo1 C13 C12 -144.1(2)
C22 Mo1 C13 C12 135.3(2)
C1 Mo1 C13 C12 69.0(3)
C7 Mo1 C13 C12 74.6(2)
C3 Mo1 C13 C12 -61.9(3)
C28 Mo1 C13 C12 112.2(2)
C15 Mo1 C13 C12 -79.08(18)
C16 Mo1 C13 C12 -37.25(16)
N2 Mo1 C13 C18 -112.6(4)
N1 Mo1 C13 C18 53.6(5)
C23 Mo1 C13 C18 53.5(5)
C2 Mo1 C13 C18 -120.2(5)
C24 Mo1 C13 C18 92.8(4)
C22 Mo1 C13 C18 12.1(4)
C1 Mo1 C13 C18 -54.1(5)
C7 Mo1 C13 C18 -48.5(4)
C3 Mo1 C13 C18 175.0(4)
C28 Mo1 C13 C18 -10.9(4)
C15 Mo1 C13 C18 157.8(4)
C16 Mo1 C13 C18 -160.4(4)
N2 Mo1 N1 O1 -161(9)
C23 Mo1 N1 O1 -154(22)
C2 Mo1 N1 O1 -155(9)
C24 Mo1 N1 O1 -96(10)
C22 Mo1 N1 O1 145(10)
C1 Mo1 N1 O1 173(10)
C7 Mo1 N1 O1 137(10)
C3 Mo1 N1 O1 -122(10)
C28 Mo1 N1 O1 112(10)
C15 Mo1 N1 O1 -33(10)
C16 Mo1 N1 O1 -28(10)
N2 Mo1 C1 C7 117.7(5)
N1 Mo1 C1 C7 -105.1(3)
C23 Mo1 C1 C7 -106.2(4)
C2 Mo1 C1 C7 127.0(4)
C24 Mo1 C1 C7 -144.3(3)
C22 Mo1 C1 C7 -82.8(3)
C3 Mo1 C1 C7 160.9(3)
C28 Mo1 C1 C7 -41.3(2)
C15 Mo1 C1 C7 128.1(3)
C16 Mo1 C1 C7 89.3(3)
N2 Mo1 C1 C2 -9.2(5)
N1 Mo1 C1 C2 127.9(4)
C23 Mo1 C1 C2 126.8(4)
C24 Mo1 C1 C2 88.7(4)
C22 Mo1 C1 C2 150.3(4)
C7 Mo1 C1 C2 -127.0(4)
C3 Mo1 C1 C2 33.9(3)
C28 Mo1 C1 C2 -168.3(4)
C15 Mo1 C1 C2 1.1(5)
C16 Mo1 C1 C2 -37.7(4)
N2 Mo1 C1 C6 -117.4(6)
N1 Mo1 C1 C6 19.7(5)
C23 Mo1 C1 C6 18.7(4)
C2 Mo1 C1 C6 -108.2(5)
C24 Mo1 C1 C6 -19.4(4)
C22 Mo1 C1 C6 42.1(4)
C7 Mo1 C1 C6 124.9(5)
C3 Mo1 C1 C6 -74.2(4)
C28 Mo1 C1 C6 83.6(4)
C15 Mo1 C1 C6 -107.0(4)
C16 Mo1 C1 C6 -145.8(3)
C7 C1 C2 C3 -126.5(6)
C6 C1 C2 C3 43.5(8)
Mo1 C1 C2 C3 -68.5(6)
C7 C1 C2 Mo1 -58.0(4)
C6 C1 C2 Mo1 112.0(4)
N2 Mo1 C2 C3 -175(3)
N1 Mo1 C2 C3 65.3(4)
C23 Mo1 C2 C3 65.3(4)
C24 Mo1 C2 C3 32.5(3)
C22 Mo1 C2 C3 99.0(3)
C1 Mo1 C2 C3 122.3(5)
C7 Mo1 C2 C3 153.7(4)
C28 Mo1 C2 C3 132.9(3)
C15 Mo1 C2 C3 -57.1(4)
C16 Mo1 C2 C3 -87.9(3)
N2 Mo1 C2 C1 63(3)
N1 Mo1 C2 C1 -57.0(4)
C23 Mo1 C2 C1 -57.0(4)
C24 Mo1 C2 C1 -89.8(3)
C22 Mo1 C2 C1 -23.3(3)
C7 Mo1 C2 C1 31.4(3)
C3 Mo1 C2 C1 -122.3(5)
C28 Mo1 C2 C1 10.6(4)
C15 Mo1 C2 C1 -179.4(3)
C16 Mo1 C2 C1 149.8(3)
C1 C2 C3 C4 -40.1(9)
Mo1 C2 C3 C4 -106.4(5)
C1 C2 C3 Mo1 66.3(6)
N2 Mo1 C3 C2 0.8(5)
N1 Mo1 C3 C2 -121.3(4)
C23 Mo1 C3 C2 -120.3(4)
C24 Mo1 C3 C2 -140.6(4)
C22 Mo1 C3 C2 -81.4(4)
C1 Mo1 C3 C2 -35.8(3)
C7 Mo1 C3 C2 -24.3(4)
C28 Mo1 C3 C2 -59.5(4)
C15 Mo1 C3 C2 128.1(3)
C16 Mo1 C3 C2 92.9(3)
N2 Mo1 C3 C4 111.0(5)
N1 Mo1 C3 C4 -11.0(4)
C23 Mo1 C3 C4 -10.0(4)
C2 Mo1 C3 C4 110.3(5)
C24 Mo1 C3 C4 -30.3(3)
C22 Mo1 C3 C4 28.9(4)
C1 Mo1 C3 C4 74.5(4)
C7 Mo1 C3 C4 85.9(4)
C28 Mo1 C3 C4 50.8(4)
C15 Mo1 C3 C4 -121.7(3)
C16 Mo1 C3 C4 -156.9(3)
C2 C3 C4 C5 -6.5(8)
Mo1 C3 C4 C5 -79.8(5)
C3 C4 C5 C6 50.1(7)
C7 C1 C6 C5 169.3(5)
C2 C1 C6 C5 0.8(7)
Mo1 C1 C6 C5 77.2(5)
C4 C5 C6 C1 -46.9(7)
C2 C1 C7 C8 -177.3(5)
C6 C1 C7 C8 14.1(7)
Mo1 C1 C7 C8 128.9(4)
C2 C1 C7 Mo1 53.9(4)
C6 C1 C7 Mo1 -114.8(5)
N2 Mo1 C7 C1 -36.7(3)
N1 Mo1 C7 C1 75.9(4)
C23 Mo1 C7 C1 74.1(4)
C2 Mo1 C7 C1 -33.1(3)
C24 Mo1 C7 C1 41.0(3)
C22 Mo1 C7 C1 70.4(3)
C3 Mo1 C7 C1 -17.5(3)
C28 Mo1 C7 C1 114.0(4)
C15 Mo1 C7 C1 -122.6(3)
C16 Mo1 C7 C1 -112.9(2)
N2 Mo1 C7 C8 -156.8(5)
N1 Mo1 C7 C8 -44.1(5)
C23 Mo1 C7 C8 -45.9(5)
C2 Mo1 C7 C8 -153.1(5)
C24 Mo1 C7 C8 -79.0(5)
C22 Mo1 C7 C8 -49.6(4)
C1 Mo1 C7 C8 -120.0(6)
C3 Mo1 C7 C8 -137.6(5)
C28 Mo1 C7 C8 -6.0(4)
C15 Mo1 C7 C8 117.4(4)
C16 Mo1 C7 C8 127.1(4)
C1 C7 C8 C9 -61.3(7)
Mo1 C7 C8 C9 33.0(7)
C1 C7 C8 C11 -178.6(5)
Mo1 C7 C8 C11 -84.4(5)
C1 C7 C8 C10 64.3(6)
Mo1 C7 C8 C10 158.6(4)
N1 Mo1 N2 O2 107(4)
C23 Mo1 N2 O2 106(4)
C2 Mo1 N2 O2 44(4)
C24 Mo1 N2 O2 72(4)
C22 Mo1 N2 O2 138(4)
C1 Mo1 N2 O2 154(5)
C7 Mo1 N2 O2 -169(5)
C3 Mo1 N2 O2 40(4)
C28 Mo1 N2 O2 173(4)
C15 Mo1 N2 O2 -20(4)
C16 Mo1 N2 O2 -49(4)
N2 Mo1 C22 C28 105.6(3)
N1 Mo1 C22 C28 -122.7(5)
C23 Mo1 C22 C28 -125.4(5)
C2 Mo1 C22 C28 111.8(3)
C24 Mo1 C22 C28 -159.7(3)
C1 Mo1 C22 C28 93.7(3)
C7 Mo1 C22 C28 48.7(3)
C3 Mo1 C22 C28 148.1(3)
C15 Mo1 C22 C28 -118.7(3)
C16 Mo1 C22 C28 23.5(12)
N2 Mo1 C22 C23 -128.9(5)
N1 Mo1 C22 C23 2.7(8)
C2 Mo1 C22 C23 -122.8(5)
C24 Mo1 C22 C23 -34.3(5)
C1 Mo1 C22 C23 -140.9(5)
C7 Mo1 C22 C23 174.1(5)
C3 Mo1 C22 C23 -86.5(5)
C28 Mo1 C22 C23 125.4(5)
C15 Mo1 C22 C23 6.8(6)
C16 Mo1 C22 C23 149.0(11)
N2 Mo1 C22 C27 -21.6(4)
N1 Mo1 C22 C27 110.0(6)
C23 Mo1 C22 C27 107.3(6)
C2 Mo1 C22 C27 -15.5(4)
C24 Mo1 C22 C27 73.0(4)
C1 Mo1 C22 C27 -33.6(3)
C7 Mo1 C22 C27 -78.6(4)
C3 Mo1 C22 C27 20.8(4)
C28 Mo1 C22 C27 -127.3(5)
C15 Mo1 C22 C27 114.1(4)
C16 Mo1 C22 C27 -103.7(11)
C28 C22 C23 C24 126.7(8)
C27 C22 C23 C24 -42.2(11)
Mo1 C22 C23 C24 67.2(8)
C28 C22 C23 Mo1 59.5(4)
C27 C22 C23 Mo1 -109.3(4)
N2 Mo1 C23 C24 -66.9(5)
N1 Mo1 C23 C24 120(14)
C2 Mo1 C23 C24 -61.2(5)
C22 Mo1 C23 C24 -123.3(7)
C1 Mo1 C23 C24 -93.0(4)
C7 Mo1 C23 C24 -128.2(4)
C3 Mo1 C23 C24 -28.3(4)
C28 Mo1 C23 C24 -155.1(5)
C15 Mo1 C23 C24 60.3(5)
C16 Mo1 C23 C24 63.3(7)
N2 Mo1 C23 C22 56.3(5)
N1 Mo1 C23 C22 -117(14)
C2 Mo1 C23 C22 62.1(5)
C24 Mo1 C23 C22 123.3(7)
C1 Mo1 C23 C22 30.2(4)
C7 Mo1 C23 C22 -5.0(4)
C3 Mo1 C23 C22 95.0(4)
C28 Mo1 C23 C22 -31.9(3)
C15 Mo1 C23 C22 -176.4(3)
C16 Mo1 C23 C22 -173.4(2)
C22 C23 C24 C25 38.2(11)
Mo1 C23 C24 C25 105.2(5)
C22 C23 C24 Mo1 -67.0(8)
N2 Mo1 C24 C23 120.7(5)
N1 Mo1 C24 C23 -2.7(8)
C2 Mo1 C24 C23 123.5(5)
C22 Mo1 C24 C23 35.0(5)
C1 Mo1 C24 C23 84.7(5)
C7 Mo1 C24 C23 61.6(5)
C3 Mo1 C24 C23 145.9(5)
C28 Mo1 C24 C23 23.0(5)
C15 Mo1 C24 C23 -126.2(5)
C16 Mo1 C24 C23 -145.5(4)
N2 Mo1 C24 C25 10.0(4)
N1 Mo1 C24 C25 -113.4(6)
C23 Mo1 C24 C25 -110.7(6)
C2 Mo1 C24 C25 12.9(4)
C22 Mo1 C24 C25 -75.7(4)
C1 Mo1 C24 C25 -25.9(4)
C7 Mo1 C24 C25 -49.0(4)
C3 Mo1 C24 C25 35.2(3)
C28 Mo1 C24 C25 -87.7(4)
C15 Mo1 C24 C25 123.2(4)
C16 Mo1 C24 C25 103.8(4)
C23 C24 C25 C26 8.4(8)
Mo1 C24 C25 C26 81.4(5)
C24 C25 C26 C27 -50.3(6)
C28 C22 C27 C26 -168.1(5)
C23 C22 C27 C26 -1.3(8)
Mo1 C22 C27 C26 -74.4(5)
C25 C26 C27 C22 46.9(7)
C23 C22 C28 C29 179.1(6)
C27 C22 C28 C29 -13.9(8)
Mo1 C22 C28 C29 -127.6(5)
C23 C22 C28 Mo1 -53.3(5)
C27 C22 C28 Mo1 113.7(5)
N2 Mo1 C28 C22 -75.7(3)
N1 Mo1 C28 C22 36.4(4)
C23 Mo1 C28 C22 34.2(4)
C2 Mo1 C28 C22 -70.8(3)
C24 Mo1 C28 C22 18.9(3)
C1 Mo1 C28 C22 -63.4(3)
C7 Mo1 C28 C22 -101.3(4)
C3 Mo1 C28 C22 -39.2(3)
C15 Mo1 C28 C22 126.7(3)
C16 Mo1 C28 C22 -175.9(2)
N2 Mo1 C28 C29 45.7(5)
N1 Mo1 C28 C29 157.8(6)
C23 Mo1 C28 C29 155.6(6)
C2 Mo1 C28 C29 50.5(5)
C24 Mo1 C28 C29 140.3(5)
C22 Mo1 C28 C29 121.4(6)
C1 Mo1 C28 C29 58.0(5)
C7 Mo1 C28 C29 20.1(4)
C3 Mo1 C28 C29 82.2(5)
C15 Mo1 C28 C29 -111.9(5)
C16 Mo1 C28 C29 -54.5(6)
C22 C28 C29 C32 177.8(5)
Mo1 C28 C29 C32 84.1(6)
C22 C28 C29 C30 57.9(7)
Mo1 C28 C29 C30 -35.8(7)
C22 C28 C29 C31 -63.7(7)
Mo1 C28 C29 C31 -157.5(4)
